data_7716986
loop_
_publ_author_name
'Orozco, Jos&#xe9; C'
'Shuaib, Damola T.'
'Swenson, LaSalle'
'Chen, Ying-Pin'
'Chen, Yu-Sheng'
'Khan, M. Ishaque'

_publ_section_title
;
 Encapsulation of the vanadium substituted Keggin polyoxometalates
 [&#x3b1;-PVW<sub>11</sub>O<sub>40</sub>]<sup>4-</sup> and
 [&#x3b1;-PV<sub>2</sub>W<sub>10</sub>O<sub>40</sub>]<sup>5-</sup> in
 HKUST-1.
;
_journal_issue 38
_journal_name_full 'Dalton transactions (Cambridge, England : 2003)'
_journal_page_first 15913
_journal_page_last 15919
_journal_paper_doi 10.1039/d4dt01705f
_journal_volume 53
_journal_year 2024
_chemical_formula_moiety '(C72 H24 Cu12 O48) (O40 P V W11)4- 2*(C4 H12 N+) 12*(H2O)@Cu 10(H2O) 2(H3O+)'
_chemical_formula_sum 'C80 H98 Cu12 N2 O112 P V W11'
_chemical_formula_weight 5746.34
_space_group_crystal_system cubic
_space_group_IT_number 225
_space_group_name_Hall '-F 4 2 3'
_space_group_name_H-M_alt 'F m -3 m'
_atom_sites_solution_hydrogens mixed
_audit_creation_date 2022-03-21
_audit_creation_method
;
Olex2 1.5
(compiled 2021.12.09 svn.r5202d8cf for OlexSys, GUI svn.r6439)
;
_audit_update_record
;
2023-03-15 deposited with the CCDC.	2024-09-06 downloaded from the CCDC.
;
_cell_angle_alpha 90
_cell_angle_beta 90
_cell_angle_gamma 90
_cell_formula_units_Z 4
_cell_length_a 26.2682(12)
_cell_length_b 26.2682(12)
_cell_length_c 26.2682(12)
_cell_measurement_reflns_used 4079
_cell_measurement_temperature 100(2)
_cell_measurement_theta_max 10.61
_cell_measurement_theta_min 2.21
_cell_volume 18125.5(14)
_computing_cell_refinement 'SAINT V8.40B (?, 2016)'
_computing_data_reduction 'SAINT V8.40B (?, 2016)'
_computing_molecular_graphics 'Olex2 1.5 (Dolomanov et al., 2009)'
_computing_publication_material 'Olex2 1.5 (Dolomanov et al., 2009)'
_computing_structure_refinement 'XL  (Sheldrick, 2008)'
_computing_structure_solution 'SHELXT 2018/2 (Sheldrick, 2018)'
_diffrn_ambient_temperature 100.15
_diffrn_measured_fraction_theta_full 0.999
_diffrn_measured_fraction_theta_max 0.999
_diffrn_measurement_device_type 'huber 3-circle'
_diffrn_measurement_method '\phi scans'
_diffrn_radiation_type synchrotron
_diffrn_radiation_wavelength 0.41328
_diffrn_reflns_av_R_equivalents 0.1620
_diffrn_reflns_av_unetI/netI 0.0299
_diffrn_reflns_Laue_measured_fraction_full 0.999
_diffrn_reflns_Laue_measured_fraction_max 0.999
_diffrn_reflns_limit_h_max 30
_diffrn_reflns_limit_h_min -30
_diffrn_reflns_limit_k_max 30
_diffrn_reflns_limit_k_min -30
_diffrn_reflns_limit_l_max 30
_diffrn_reflns_limit_l_min -30
_diffrn_reflns_number 99252
_diffrn_reflns_point_group_measured_fraction_full 0.999
_diffrn_reflns_point_group_measured_fraction_max 0.999
_diffrn_reflns_theta_full 13.896
_diffrn_reflns_theta_max 13.896
_diffrn_reflns_theta_min 0.901
_diffrn_source 'synchrotron at Advanced Photo Source'
_diffrn_source_current 103.0
_diffrn_source_power 103.0
_diffrn_source_voltage 1000.0
_diffrn_standards_number 0
_exptl_absorpt_coefficient_mu 2.037
_exptl_absorpt_correction_T_max 0.9683
_exptl_absorpt_correction_T_min 0.8780
_exptl_absorpt_correction_type none
_exptl_absorpt_process_details
;
SADABS-2016/2 (Bruker,2016/2) was used for absorption correction.
wR2(int) was 0.1482 before and 0.1047 after correction.
The Ratio of minimum to maximum transmission is 0.9067.
The \l/2 correction factor is Not present.
;
_exptl_crystal_colour Blue
_exptl_crystal_density_diffrn 2.106
_exptl_crystal_density_meas ?
_exptl_crystal_description bulk
_exptl_crystal_F_000 10752
_exptl_crystal_size_max 0.1
_exptl_crystal_size_mid 0.05
_exptl_crystal_size_min 0.05
_refine_diff_density_max 1.585
_refine_diff_density_min -1.611
_refine_diff_density_rms 0.174
_refine_ls_extinction_method none
_refine_ls_goodness_of_fit_ref 1.098
_refine_ls_hydrogen_treatment mixed
_refine_ls_matrix_type full
_refine_ls_number_parameters 73
_refine_ls_number_reflns 812
_refine_ls_number_restraints 9
_refine_ls_restrained_S_all 1.092
_refine_ls_R_factor_all 0.0601
_refine_ls_R_factor_gt 0.0486
_refine_ls_shift/su_max 0.000
_refine_ls_shift/su_mean 0.000
_refine_ls_structure_factor_coef Fsqd
_refine_ls_weighting_details 'w=1/[\s^2^(Fo^2^)+(0.1122P)^2^+54.9215P] where P=(Fo^2^+2Fc^2^)/3'
_refine_ls_weighting_scheme calc
_refine_ls_wR_factor_gt 0.1416
_refine_ls_wR_factor_ref 0.1594
_reflns_Friedel_coverage 0.000
_reflns_number_gt 631
_reflns_number_total 812
_reflns_threshold_expression 'I > 2\s(I)'
_cod_data_source_file d4dt01705f2.cif
_cod_data_source_block w11_final
_cod_depositor_comments
;
The following automatic conversions were performed:

data item '_exptl_crystal_density_meas' value 'not measured' was
changed to '?' -- the value is perceived as not measured.

Automatic conversion script
Id: cif_fix_values 8170 2020-07-09 18:12:32Z antanas 

 Adding full bibliography for 7716986--7716987.cif.
;
_cod_original_cell_volume 18126(2)
_cod_database_code 7716986
_shelx_shelxl_version_number 2018/3
_shelx_space_group_comment
;
The symmetry employed for this shelxl refinement is uniquely defined
by the following loop, which should always be used as a source of
symmetry information in preference to the above space-group names.
They are only intended as comments.
;
_shelx_estimated_absorpt_t_max 0.905
_shelx_estimated_absorpt_t_min 0.822
_olex2_refinement_description
;
1. Shared sites
{W1, V1}
{O2W, O2U}
2. Restrained distances
 N1S-C1S
 1.5 with sigma of 0.01
 O2U-H2UA = O2U-H2UB = O2U-H2UC
 0.95 with sigma of 0.05
 H2UC-H2UA = H2UC-H2UB
 1.52 with sigma of 0.05
 H2UC-H2UA \\sim H2UC-H2UB \\sim H2UA-H2UB
 with sigma of 0.01
3. Uiso/Uaniso restraints and constraints
Uanis(W1) = Uanis(V1)
Uanis(O2W) = Uanis(O2U)
4. Others
 Fixed Sof: W1(0.229175) V1(0.020825) O4(0.083333) H1SA(0.08335) H1SB(0.08335)
 H1SC(0.08335) O1W(0.25) H1WA(0.125) H1WB(0.25) O2W(0.20835) H(0.2083)
 HA(0.10415) O2U(0.04165) H2UA(0.0417) H2UB(0.04165) H2UC(0.0417)
5.a Riding coordinates:
 O1W(H1WA,H1WB), O2W(H,HA)
5.b Me refined with riding coordinates:
 C1S(H1SA,H1SB,H1SC)
5.c Aromatic/amide H refined with riding coordinates:
 C3(H3)
;
_olex2_submission_special_instructions 'No special instructions were received'

loop_
_space_group_symop_operation_xyz
'x, y, z'
'-x, -y, z'
'-x, y, -z'
'x, -y, -z'
'z, x, y'
'z, -x, -y'
'-z, -x, y'
'-z, x, -y'
'y, z, x'
'-y, z, -x'
'y, -z, -x'
'-y, -z, x'
'y, x, -z'
'-y, -x, -z'
'y, -x, z'
'-y, x, z'
'x, z, -y'
'-x, z, y'
'-x, -z, -y'
'x, -z, y'
'z, y, -x'
'z, -y, x'
'-z, y, x'
'-z, -y, -x'
'x, y+1/2, z+1/2'
'-x, -y+1/2, z+1/2'
'-x, y+1/2, -z+1/2'
'x, -y+1/2, -z+1/2'
'z, x+1/2, y+1/2'
'z, -x+1/2, -y+1/2'
'-z, -x+1/2, y+1/2'
'-z, x+1/2, -y+1/2'
'y, z+1/2, x+1/2'
'-y, z+1/2, -x+1/2'
'y, -z+1/2, -x+1/2'
'-y, -z+1/2, x+1/2'
'y, x+1/2, -z+1/2'
'-y, -x+1/2, -z+1/2'
'y, -x+1/2, z+1/2'
'-y, x+1/2, z+1/2'
'x, z+1/2, -y+1/2'
'-x, z+1/2, y+1/2'
'-x, -z+1/2, -y+1/2'
'x, -z+1/2, y+1/2'
'z, y+1/2, -x+1/2'
'z, -y+1/2, x+1/2'
'-z, y+1/2, x+1/2'
'-z, -y+1/2, -x+1/2'
'x+1/2, y, z+1/2'
'-x+1/2, -y, z+1/2'
'-x+1/2, y, -z+1/2'
'x+1/2, -y, -z+1/2'
'z+1/2, x, y+1/2'
'z+1/2, -x, -y+1/2'
'-z+1/2, -x, y+1/2'
'-z+1/2, x, -y+1/2'
'y+1/2, z, x+1/2'
'-y+1/2, z, -x+1/2'
'y+1/2, -z, -x+1/2'
'-y+1/2, -z, x+1/2'
'y+1/2, x, -z+1/2'
'-y+1/2, -x, -z+1/2'
'y+1/2, -x, z+1/2'
'-y+1/2, x, z+1/2'
'x+1/2, z, -y+1/2'
'-x+1/2, z, y+1/2'
'-x+1/2, -z, -y+1/2'
'x+1/2, -z, y+1/2'
'z+1/2, y, -x+1/2'
'z+1/2, -y, x+1/2'
'-z+1/2, y, x+1/2'
'-z+1/2, -y, -x+1/2'
'x+1/2, y+1/2, z'
'-x+1/2, -y+1/2, z'
'-x+1/2, y+1/2, -z'
'x+1/2, -y+1/2, -z'
'z+1/2, x+1/2, y'
'z+1/2, -x+1/2, -y'
'-z+1/2, -x+1/2, y'
'-z+1/2, x+1/2, -y'
'y+1/2, z+1/2, x'
'-y+1/2, z+1/2, -x'
'y+1/2, -z+1/2, -x'
'-y+1/2, -z+1/2, x'
'y+1/2, x+1/2, -z'
'-y+1/2, -x+1/2, -z'
'y+1/2, -x+1/2, z'
'-y+1/2, x+1/2, z'
'x+1/2, z+1/2, -y'
'-x+1/2, z+1/2, y'
'-x+1/2, -z+1/2, -y'
'x+1/2, -z+1/2, y'
'z+1/2, y+1/2, -x'
'z+1/2, -y+1/2, x'
'-z+1/2, y+1/2, x'
'-z+1/2, -y+1/2, -x'
'-x, -y, -z'
'x, y, -z'
'x, -y, z'
'-x, y, z'
'-z, -x, -y'
'-z, x, y'
'z, x, -y'
'z, -x, y'
'-y, -z, -x'
'y, -z, x'
'-y, z, x'
'y, z, -x'
'-y, -x, z'
'y, x, z'
'-y, x, -z'
'y, -x, -z'
'-x, -z, y'
'x, -z, -y'
'x, z, y'
'-x, z, -y'
'-z, -y, x'
'-z, y, -x'
'z, -y, -x'
'z, y, x'
'-x, -y+1/2, -z+1/2'
'x, y+1/2, -z+1/2'
'x, -y+1/2, z+1/2'
'-x, y+1/2, z+1/2'
'-z, -x+1/2, -y+1/2'
'-z, x+1/2, y+1/2'
'z, x+1/2, -y+1/2'
'z, -x+1/2, y+1/2'
'-y, -z+1/2, -x+1/2'
'y, -z+1/2, x+1/2'
'-y, z+1/2, x+1/2'
'y, z+1/2, -x+1/2'
'-y, -x+1/2, z+1/2'
'y, x+1/2, z+1/2'
'-y, x+1/2, -z+1/2'
'y, -x+1/2, -z+1/2'
'-x, -z+1/2, y+1/2'
'x, -z+1/2, -y+1/2'
'x, z+1/2, y+1/2'
'-x, z+1/2, -y+1/2'
'-z, -y+1/2, x+1/2'
'-z, y+1/2, -x+1/2'
'z, -y+1/2, -x+1/2'
'z, y+1/2, x+1/2'
'-x+1/2, -y, -z+1/2'
'x+1/2, y, -z+1/2'
'x+1/2, -y, z+1/2'
'-x+1/2, y, z+1/2'
'-z+1/2, -x, -y+1/2'
'-z+1/2, x, y+1/2'
'z+1/2, x, -y+1/2'
'z+1/2, -x, y+1/2'
'-y+1/2, -z, -x+1/2'
'y+1/2, -z, x+1/2'
'-y+1/2, z, x+1/2'
'y+1/2, z, -x+1/2'
'-y+1/2, -x, z+1/2'
'y+1/2, x, z+1/2'
'-y+1/2, x, -z+1/2'
'y+1/2, -x, -z+1/2'
'-x+1/2, -z, y+1/2'
'x+1/2, -z, -y+1/2'
'x+1/2, z, y+1/2'
'-x+1/2, z, -y+1/2'
'-z+1/2, -y, x+1/2'
'-z+1/2, y, -x+1/2'
'z+1/2, -y, -x+1/2'
'z+1/2, y, x+1/2'
'-x+1/2, -y+1/2, -z'
'x+1/2, y+1/2, -z'
'x+1/2, -y+1/2, z'
'-x+1/2, y+1/2, z'
'-z+1/2, -x+1/2, -y'
'-z+1/2, x+1/2, y'
'z+1/2, x+1/2, -y'
'z+1/2, -x+1/2, y'
'-y+1/2, -z+1/2, -x'
'y+1/2, -z+1/2, x'
'-y+1/2, z+1/2, x'
'y+1/2, z+1/2, -x'
'-y+1/2, -x+1/2, z'
'y+1/2, x+1/2, z'
'-y+1/2, x+1/2, -z'
'y+1/2, -x+1/2, -z'
'-x+1/2, -z+1/2, y'
'x+1/2, -z+1/2, -y'
'x+1/2, z+1/2, y'
'-x+1/2, z+1/2, -y'
'-z+1/2, -y+1/2, x'
'-z+1/2, y+1/2, -x'
'z+1/2, -y+1/2, -x'
'z+1/2, y+1/2, x'

loop_
_atom_site_label
_atom_site_type_symbol
_atom_site_fract_x
_atom_site_fract_y
_atom_site_fract_z
_atom_site_U_iso_or_equiv
_atom_site_adp_type
_atom_site_occupancy
_atom_site_site_symmetry_order
_atom_site_calc_flag
_atom_site_refinement_flags_posn
_atom_site_refinement_flags_adp
_atom_site_refinement_flags_occupancy
_atom_site_disorder_assembly
_atom_site_disorder_group
W1 W 0.40427(2) 0.500000 0.40427(2) 0.0761(4) Uani 0.9167 4 d S T P . .
V1 V 0.40427(2) 0.500000 0.40427(2) 0.0761(4) Uani 0.0833 4 d S T P . .
Cu1 Cu 0.21448(5) 0.500000 0.28552(5) 0.0731(6) Uani 1 4 d S T P . .
P1 P 0.500000 0.500000 0.500000 0.067(3) Uani 1 48 d S T P . .
O1 O 0.2561(2) 0.4475(2) 0.3173(2) 0.0875(16) Uani 1 1 d . . . . .
O3 O 0.4499(3) 0.5501(3) 0.3800(4) 0.113(3) Uani 1 2 d S T P . .
O2 O 0.3590(3) 0.500000 0.3590(3) 0.107(4) Uani 1 4 d S T P . .
C1 C 0.2975(3) 0.4300(6) 0.2975(3) 0.084(3) Uani 1 2 d S T P . .
C2 C 0.3219(3) 0.3886(5) 0.3219(3) 0.086(3) Uani 1 2 d S T P . .
C3 C 0.3660(3) 0.3660(3) 0.3001(5) 0.085(3) Uani 1 2 d S T P . .
H3 H 0.380536 0.380535 0.270397 0.102 Uiso 1 2 calc R U P . .
O4 O 0.4667(6) 0.5333(6) 0.4667(6) 0.079(7) Uani 0.5 6 d S T P . .
N1S N 0.250000 0.250000 0.250000 0.19(3) Uani 1 24 d DS T P . .
C1S C 0.2169(2) 0.2169(2) 0.2169(2) 0.28(3) Uiso 1 6 d DS . P . .
H1SA H 0.238437 0.195358 0.195358 0.415 Uiso 0.1667 1 calc R U P A -1
H1SB H 0.195358 0.195358 0.238437 0.415 Uiso 0.1667 1 calc R U P A -1
H1SC H 0.195358 0.238437 0.195358 0.415 Uiso 0.1667 1 calc R U P A -1
O1W O 0.1452(6) 0.500000 0.3317(7) 0.128(9) Uani 0.5 2 d S T P . .
H1WA H 0.142599 0.479660 0.357430 0.153 Uiso 0.25 1 d R U P B -1
H1WB H 0.121039 0.520340 0.324800 0.153 Uiso 0.25 1 d R U P B -1
O2W O 0.2538(7) 0.500000 0.4266(8) 0.113(6) Uani 0.4167 2 d S T P C 1
H H 0.255334 0.528970 0.440891 0.169 Uiso 0.2083 1 d R U P C -1
HA H 0.281354 0.500000 0.409741 0.169 Uiso 0.2083 1 d R U P C -1
O2U O 0.2538(7) 0.500000 0.4266(8) 0.113(6) Uani 0.0833 2 d DS T P D 2
H2UA H 0.269(16) 0.529(9) 0.443(10) 0.169 Uiso 0.0417 1 d D U P E 2
H2UB H 0.27(2) 0.500000 0.393(7) 0.169 Uiso 0.0833 2 d DS U P F 2
H2UC H 0.269(16) 0.471(9) 0.443(10) 0.169 Uiso 0.0417 1 d D U P G 2

loop_
_atom_site_aniso_label
_atom_site_aniso_U_11
_atom_site_aniso_U_22
_atom_site_aniso_U_33
_atom_site_aniso_U_23
_atom_site_aniso_U_13
_atom_site_aniso_U_12
W1 0.0705(5) 0.0875(6) 0.0705(5) 0.000 -0.0076(3) 0.000
V1 0.0705(5) 0.0875(6) 0.0705(5) 0.000 -0.0076(3) 0.000
Cu1 0.0641(7) 0.0910(14) 0.0641(7) 0.000 0.0068(8) 0.000
P1 0.067(3) 0.067(3) 0.067(3) 0.000 0.000 0.000
O1 0.084(4) 0.096(4) 0.083(4) 0.009(3) -0.001(3) -0.002(3)
O3 0.114(5) 0.114(5) 0.111(7) -0.031(5) 0.031(5) -0.025(6)
O2 0.094(6) 0.131(12) 0.094(6) 0.000 -0.020(7) 0.000
C1 0.074(5) 0.102(10) 0.074(5) 0.006(4) -0.005(6) 0.006(4)
C2 0.081(5) 0.094(8) 0.081(5) -0.010(5) 0.001(6) -0.010(5)
C3 0.086(5) 0.086(5) 0.082(8) 0.001(4) 0.001(4) -0.005(6)
O4 0.079(7) 0.079(7) 0.079(7) 0.013(7) -0.013(7) 0.013(7)
N1S 0.19(3) 0.19(3) 0.19(3) 0.000 0.000 0.000
O1W 0.076(13) 0.21(2) 0.098(16) 0.000 0.037(13) 0.000
O2W 0.089(12) 0.159(19) 0.091(12) 0.000 0.010(11) 0.000
O2U 0.089(12) 0.159(19) 0.091(12) 0.000 0.010(11) 0.000

loop_
_atom_type_symbol
_atom_type_description
_atom_type_scat_dispersion_real
_atom_type_scat_dispersion_imag
_atom_type_scat_source
C C -0.0011 0.0005 'International Tables Vol C Tables 4.2.6.8 and 6.1.1.4'
H H 0.0000 0.0000 'International Tables Vol C Tables 4.2.6.8 and 6.1.1.4'
Cu Cu 0.1857 0.4707 'International Tables Vol C Tables 4.2.6.8 and 6.1.1.4'
N N -0.0015 0.0010 'International Tables Vol C Tables 4.2.6.8 and 6.1.1.4'
O O -0.0013 0.0018 'International Tables Vol C Tables 4.2.6.8 and 6.1.1.4'
P P 0.0229 0.0309 'International Tables Vol C Tables 4.2.6.8 and 6.1.1.4'
V V 0.1100 0.1867 'International Tables Vol C Tables 4.2.6.8 and 6.1.1.4'
W W -1.1497 2.7769 'International Tables Vol C Tables 4.2.6.8 and 6.1.1.4'

loop_
_geom_angle_atom_site_label_1
_geom_angle_atom_site_label_2
_geom_angle_atom_site_label_3
_geom_angle
_geom_angle_site_symmetry_1
_geom_angle_site_symmetry_3
_geom_angle_publ_flag
O3 W1 O3 86.8(5) . 6_566 ?
O3 W1 O3 155.7(8) . 103_556 ?
O3 W1 O3 88.2(6) 6_566 103_556 ?
O3 W1 O3 88.2(6) . 99_565 ?
O3 W1 O3 155.7(8) 6_566 99_565 ?
O3 W1 O3 86.8(5) 103_556 99_565 ?
O3 W1 O4 63.7(4) . . ?
O3 W1 O4 63.7(4) 6_566 . ?
O3 W1 O4 92.8(5) 99_565 . ?
O3 W1 O4 63.7(4) 99_565 99_565 ?
O3 W1 O4 92.8(5) 103_556 . ?
O3 W1 O4 92.8(5) . 99_565 ?
O3 W1 O4 92.8(5) 6_566 99_565 ?
O3 W1 O4 63.7(4) 103_556 99_565 ?
O2 W1 O3 102.1(4) . . ?
O2 W1 O3 102.1(4) . 99_565 ?
O2 W1 O3 102.1(4) . 103_556 ?
O2 W1 O3 102.1(4) . 6_566 ?
O2 W1 O4 159.3(5) . 99_565 ?
O2 W1 O4 159.3(5) . . ?
O4 W1 O4 41.4(10) 99_565 . ?
O1 Cu1 Cu1 84.61(19) 166 145_565 ?
O1 Cu1 Cu1 84.61(19) 99_565 145_565 ?
O1 Cu1 Cu1 84.61(19) . 145_565 ?
O1 Cu1 Cu1 84.61(19) 72_565 145_565 ?
O1 Cu1 O1 90.2(4) 166 72_565 ?
O1 Cu1 O1 88.8(4) 99_565 72_565 ?
O1 Cu1 O1 169.2(4) 166 99_565 ?
O1 Cu1 O1 169.2(4) 72_565 . ?
O1 Cu1 O1 88.8(4) 166 . ?
O1 Cu1 O1 90.2(4) 99_565 . ?
O1 Cu1 O1W 87.4(4) 166 . ?
O1 Cu1 O1W 103.2(4) . . ?
O1 Cu1 O1W 87.4(4) 99_565 166 ?
O1 Cu1 O1W 87.4(4) . 166 ?
O1 Cu1 O1W 103.2(4) 166 166 ?
O1 Cu1 O1W 103.2(4) 99_565 . ?
O1 Cu1 O1W 103.2(4) 72_565 166 ?
O1 Cu1 O1W 87.4(4) 72_565 . ?
O1W Cu1 Cu1 168.7(5) 166 145_565 ?
O1W Cu1 Cu1 168.7(5) . 145_565 ?
O1W Cu1 O1W 22.6(10) 166 . ?
O4 P1 O4 109.471(2) . 2_665 ?
O4 P1 O4 70.529(3) 2_665 97_666 ?
O4 P1 O4 180.0(9) . 97_666 ?
O4 P1 O4 109.471(4) 99_565 100_655 ?
O4 P1 O4 180.0(9) 100_655 4_566 ?
O4 P1 O4 109.471(8) . 3_656 ?
O4 P1 O4 109.471(1) 99_565 98_556 ?
O4 P1 O4 70.529(9) 99_565 4_566 ?
O4 P1 O4 70.529(2) 3_656 100_655 ?
O4 P1 O4 109.471(2) 2_665 4_566 ?
O4 P1 O4 109.471(10) 3_656 2_665 ?
O4 P1 O4 70.529(1) 100_655 2_665 ?
O4 P1 O4 109.471(4) 100_655 98_556 ?
O4 P1 O4 109.471(1) 99_565 97_666 ?
O4 P1 O4 70.529(4) . 98_556 ?
O4 P1 O4 70.5 3_656 97_666 ?
O4 P1 O4 109.471(10) 100_655 97_666 ?
O4 P1 O4 70.529(2) 3_656 98_556 ?
O4 P1 O4 180.0(9) 99_565 3_656 ?
O4 P1 O4 70.529(7) 97_666 4_566 ?
O4 P1 O4 180.0(9) 98_556 2_665 ?
O4 P1 O4 109.471(2) 98_556 97_666 ?
O4 P1 O4 70.529(3) . 100_655 ?
O4 P1 O4 109.5 . 4_566 ?
O4 P1 O4 70.529(1) 99_565 2_665 ?
O4 P1 O4 109.471(1) 3_656 4_566 ?
O4 P1 O4 70.529(8) . 99_565 ?
O4 P1 O4 70.529(8) 98_556 4_566 ?
C1 O1 Cu1 123.6(7) . . ?
W1 O3 W1 140.3(7) . 106_565 ?
O1 C1 O1 123.5(12) . 120 ?
O1 C1 C2 118.2(6) 120 . ?
O1 C1 C2 118.2(6) . . ?
C1 C2 C3 120.5(7) . . ?
C1 C2 C3 120.5(7) . 5 ?
C3 C2 C3 118.7(14) . 5 ?
C2 C3 C2 121.3(14) 9 . ?
C2 C3 H3 119.3 . . ?
C2 C3 H3 119.3 9 . ?
W1 O4 W1 91.7(7) . 106_565 ?
W1 O4 W1 91.7(7) . 6_566 ?
W1 O4 W1 91.7(7) 6_566 106_565 ?
P1 O4 W1 124.0(5) . 6_566 ?
P1 O4 W1 124.0(5) . . ?
P1 O4 W1 124.0(5) . 106_565 ?
P1 O4 O4 54.736(3) . 100_655 ?
P1 O4 O4 54.736(3) . 98_556 ?
P1 O4 O4 54.736(2) . 99_565 ?
O4 O4 W1 131.41(16) 100_655 6_566 ?
O4 O4 W1 131.41(16) 99_565 106_565 ?
O4 O4 W1 131.41(16) 98_556 . ?
O4 O4 W1 131.41(16) 98_556 106_565 ?
O4 O4 W1 69.3(5) 100_655 106_565 ?
O4 O4 W1 131.41(16) 100_655 . ?
O4 O4 W1 131.41(17) 99_565 6_566 ?
O4 O4 W1 69.3(5) 98_556 6_566 ?
O4 O4 W1 69.3(5) 99_565 . ?
O4 O4 O4 90.001(4) 100_655 99_565 ?
O4 O4 O4 90.001(3) 100_655 98_556 ?
O4 O4 O4 90.001(2) 99_565 98_556 ?
C1S N1S C1S 109.471(1) 28 . ?
C1S N1S C1S 109.471(1) 51 . ?
C1S N1S C1S 109.471(3) 51 74 ?
C1S N1S C1S 109.471(1) 74 . ?
C1S N1S C1S 109.5 28 51 ?
C1S N1S C1S 109.471(2) 28 74 ?
N1S C1S H1SA 109.5 . . ?
N1S C1S H1SB 109.5 . . ?
N1S C1S H1SC 109.5 . . ?
H1SA C1S H1SB 109.5 . . ?
H1SA C1S H1SC 109.5 . . ?
H1SB C1S H1SC 109.5 . . ?
Cu1 O1W H1WA 120.0 . . ?
Cu1 O1W H1WB 120.2 . . ?
O1W O1W Cu1 78.7(5) 166 . ?
O1W O1W H1WA 60.2 166 . ?
O1W O1W H1WB 132.8 166 . ?
H1WA O1W H1WB 119.8 . . ?
H2UA O2U H2UB 105(7) . . ?
H2UA O2U H2UC 105(7) . . ?
H2UB O2U H2UC 105(7) . . ?

loop_
_geom_bond_atom_site_label_1
_geom_bond_atom_site_label_2
_geom_bond_distance
_geom_bond_site_symmetry_2
_geom_bond_publ_flag
W1 O3 1.890(4) . ?
W1 O3 1.891(4) 99_565 ?
W1 O3 1.891(4) 103_556 ?
W1 O3 1.891(4) 6_566 ?
W1 O2 1.681(13) . ?
W1 O4 2.478(14) 99_565 ?
W1 O4 2.478(14) . ?
Cu1 Cu1 2.639(4) 145_565 ?
Cu1 O1 1.948(6) 99_565 ?
Cu1 O1 1.948(6) 72_565 ?
Cu1 O1 1.948(6) . ?
Cu1 O1 1.948(6) 166 ?
Cu1 O1W 2.187(15) . ?
Cu1 O1W 2.187(15) 166 ?
P1 O4 1.52(3) . ?
P1 O4 1.52(3) 97_666 ?
P1 O4 1.52(3) 3_656 ?
P1 O4 1.52(3) 100_655 ?
P1 O4 1.52(3) 2_665 ?
P1 O4 1.52(3) 99_565 ?
P1 O4 1.52(3) 98_556 ?
P1 O4 1.52(3) 4_566 ?
O1 C1 1.290(9) . ?
C1 C2 1.415(18) . ?
C2 C3 1.422(8) . ?
C2 C3 1.422(8) 5 ?
C3 H3 0.9500 . ?
O4 O4 1.75(3) 100_655 ?
O4 O4 1.75(3) 99_565 ?
O4 O4 1.75(3) 98_556 ?
N1S C1S 1.506(10) 28 ?
N1S C1S 1.506(10) . ?
N1S C1S 1.506(10) 51 ?
N1S C1S 1.506(10) 74 ?
C1S H1SA 0.9800 . ?
C1S H1SB 0.9800 . ?
C1S H1SC 0.9800 . ?
O1W O1W 0.86(4) 166 ?
O1W H1WA 0.8637 . ?
O1W H1WB 0.8497 . ?
O2U H2UA 0.96(5) . ?
O2U H2UB 0.95(5) . ?
O2U H2UC 0.96(5) . ?

loop_
_geom_torsion_atom_site_label_1
_geom_torsion_atom_site_label_2
_geom_torsion_atom_site_label_3
_geom_torsion_atom_site_label_4
_geom_torsion
_geom_torsion_site_symmetry_1
_geom_torsion_site_symmetry_2
_geom_torsion_site_symmetry_3
_geom_torsion_site_symmetry_4
_geom_torsion_publ_flag
Cu1 O1 C1 O1 4.0(17) . . . 120 ?
Cu1 O1 C1 C2 -174.3(8) . . . . ?
O1 C1 C2 C3 176.2(11) . . . . ?
O1 C1 C2 C3 2.1(18) . . . 5 ?
O1 C1 C2 C3 -2.1(18) 120 . . . ?
O1 C1 C2 C3 -176.2(11) 120 . . 5 ?
O3 W1 O3 W1 53.7(11) 6_566 . . 106_565 ?
O3 W1 O3 W1 -24.5(8) 103_556 . . 106_565 ?
O3 W1 O3 W1 -102.5(8) 99_565 . . 106_565 ?
O2 W1 O3 W1 155.5(8) . . . 106_565 ?
C1 C2 C3 C2 -175.0(9) . . . 9 ?
C3 C2 C3 C2 -1(2) 5 . . 9 ?
O4 W1 O3 W1 -8.4(8) . . . 106_565 ?
O4 W1 O3 W1 -38.9(10) 99_565 . . 106_565 ?
O4 P1 O4 W1 60.000(0) 3_656 . . 106_565 ?
O4 P1 O4 W1 180.000(1) 3_656 . . . ?
O4 P1 O4 W1 -60.0 4_566 . . . ?
O4 P1 O4 W1 60.000(3) 2_665 . . . ?
O4 P1 O4 W1 180.000(1) 4_566 . . 106_565 ?
O4 P1 O4 W1 0.000(1) 100_655 . . 106_565 ?
O4 P1 O4 W1 120.000(1) 98_556 . . 106_565 ?
O4 P1 O4 W1 -60.000(3) 3_656 . . 6_566 ?
O4 P1 O4 W1 120.0 100_655 . . . ?
O4 P1 O4 W1 -120.000(1) 99_565 . . 106_565 ?
O4 P1 O4 W1 -120.000(3) 98_556 . . . ?
O4 P1 O4 W1 60.000(1) 4_566 . . 6_566 ?
O4 P1 O4 W1 120.000(3) 99_565 . . 6_566 ?
O4 P1 O4 W1 -120.000(1) 100_655 . . 6_566 ?
O4 P1 O4 W1 -60.000(1) 2_665 . . 106_565 ?
O4 P1 O4 W1 180.000(0) 2_665 . . 6_566 ?
O4 P1 O4 W1 0.000(1) 99_565 . . . ?
O4 P1 O4 W1 0.000(0) 98_556 . . 6_566 ?
O4 P1 O4 O4 -120.000(1) 99_565 . . 100_655 ?
O4 P1 O4 O4 180.000(2) 4_566 . . 100_655 ?
O4 P1 O4 O4 60.000(2) 3_656 . . 100_655 ?
O4 P1 O4 O4 120.000(1) 99_565 . . 98_556 ?
O4 P1 O4 O4 60.000(2) 2_665 . . 99_565 ?
O4 P1 O4 O4 120.000(1) 100_655 . . 99_565 ?
O4 P1 O4 O4 -120.000(3) 98_556 . . 99_565 ?
O4 P1 O4 O4 -60.000(0) 2_665 . . 100_655 ?
O4 P1 O4 O4 180.000(4) 3_656 . . 99_565 ?
O4 P1 O4 O4 -60.0 3_656 . . 98_556 ?
O4 P1 O4 O4 -120.000(2) 100_655 . . 98_556 ?
O4 P1 O4 O4 180.000(2) 2_665 . . 98_556 ?
O4 P1 O4 O4 60.000(2) 4_566 . . 98_556 ?
O4 P1 O4 O4 -60.000(1) 4_566 . . 99_565 ?
O4 P1 O4 O4 120.000(1) 98_556 . . 100_655 ?
